data_1571555
loop_
_publ_author_name
'Bruni, Giovanna'
'Capsoni, Doretta'
'Pellegrini, Anna'
'Altomare, Angela'
'Coduri, Mauro'
'Ferrara, Chiara'
'Galinetto, Pietro'
'Molteni, Renato'

_publ_section_title
;
 New Findings on the Crystal Polymorphism of Imepitoin.
;
_journal_issue 8
_journal_name_full 'Molecules (Basel, Switzerland)'
_journal_page_first 1724
_journal_paper_doi 10.3390/molecules29081724
_journal_volume 29
_journal_year 2024
_chemical_formula_moiety 'C13 H14 Cl N3 O2'
_chemical_formula_sum 'C13 H14 Cl N3 O2'
_chemical_formula_weight 279.726
_space_group_IT_number 14
_space_group_name_Hall '-P 2ybc'
_space_group_name_H-M_alt 'P 1 21/c 1'
_symmetry_cell_setting monoclinic
_symmetry_Int_Tables_number 14
_symmetry_space_group_name_Hall '-P 2ybc'
_symmetry_space_group_name_H-M 'P 1 21/c 1'
_audit_creation_method Expo2014
_cell_angle_alpha 90.000
_cell_angle_beta 107.5586(8)
_cell_angle_gamma 90.000
_cell_formula_units_Z 4
_cell_length_a 14.8687(6)
_cell_length_b 7.2434(2)
_cell_length_c 12.5592(4)
_cell_volume 1289.60(8)
_diffrn_radiation_wavelength 0.354176
_exptl_absorpt_coefficient_mu 12.216
_exptl_crystal_density_diffrn 1.441
_exptl_crystal_density_method 'not measured'
_exptl_crystal_description powder
_pd_meas_2theta_range_max 19.500
_pd_meas_2theta_range_min 0.002
_pd_proc_ls_prof_R_factor 0.05447
_pd_proc_ls_prof_wR_expected 0.06246
_pd_proc_ls_prof_wR_factor 0.08108
_pd_proc_number_of_points 9750
_refine_ls_goodness_of_fit_all 1.29822
_refine_ls_hydrogen_treatment constr
_refine_ls_number_parameters 95
_refine_ls_number_reflns 1169
_refine_ls_number_restraints 0
_refine_ls_restrained_S_all 1.29682
_refine_ls_R_I_factor 0.06576
_reflns_d_resolution_high 14.176
_reflns_d_resolution_low 1.046
_reflns_limit_h_max 14
_reflns_limit_h_min 0
_reflns_limit_k_max 6
_reflns_limit_k_min 0
_reflns_limit_l_max 11
_reflns_limit_l_min -12
_reflns_number_total 1169
_cod_data_source_file imepitoin_Polymorph_II.cif
_cod_data_source_block global
_cod_original_cell_volume 1289.61(8)
_cod_database_code 1571555

loop_
_symmetry_equiv_pos_site_id
_symmetry_equiv_pos_as_xyz
1 'x, y, z'
2 '-x, y+1/2, -z+1/2'
3 '-x, -y, -z'
4 'x, -y+1/2, z+1/2'

loop_
_atom_site_type_symbol
_atom_site_label
_atom_site_fract_x
_atom_site_fract_y
_atom_site_fract_z
_atom_site_U_iso_or_equiv
_atom_site_occupancy
_atom_site_adp_type
Cl Cl1 0.1752(2) 0.8785(6) 0.6173(3) 0.0376 1.0000 Uiso
O O1 0.6176(5) 0.8288(14) 0.9904(6) 0.0376 1.0000 Uiso
O O2 0.9925(2) 0.8257(14) 0.73113(16) 0.040(2) 1.0000 Uiso
N N1 0.5927(2) 0.8596(19) 0.7994(3) 0.0376 1.0000 Uiso
N N2 0.8256(2) 0.897(2) 0.78600(15) 0.0403 1.0000 Uiso
N N3 0.7440(5) 0.861(2) 0.9172(4) 0.0376 1.0000 Uiso
C C1 0.3519(7) 0.847(2) 0.6011(10) 0.0376 1.0000 Uiso
H H1 0.3228 0.8350 0.5247 0.0452 1.0000 Uiso
C C2 0.49192(18) 0.862(3) 0.7576(2) 0.0376(11) 1.0000 Uiso
C C3 0.74511(14) 0.883(3) 0.8130(3) 0.038(2) 1.0000 Uiso
C C4 0.4477(7) 0.847(2) 0.6432(10) 0.0376 1.0000 Uiso
H H2 0.4841 0.8263 0.5957 0.0452 1.0000 Uiso
C C5 0.2981(2) 0.877(3) 0.67218(17) 0.0376 1.0000 Uiso
C C6 0.3383(7) 0.885(2) 0.7866(9) 0.0376 1.0000 Uiso
H H3 0.3010 0.8931 0.8341 0.0452 1.0000 Uiso
C C7 0.6484(5) 0.851(3) 0.9103(4) 0.0376 1.0000 Uiso
C C8 0.6501(6) 0.883(2) 0.7258(8) 0.0376 1.0000 Uiso
H H4 0.6428 0.7809 0.6729 0.0451 1.0000 Uiso
H H5 0.6377 1.0003 0.6848 0.0451 1.0000 Uiso
C C9 0.9028(8) 0.7911(17) 0.6507(10) 0.0403 1.0000 Uiso
H H6 0.9075 0.8141 0.5757 0.0483 1.0000 Uiso
H H7 0.8842 0.6625 0.6562 0.0483 1.0000 Uiso
C C10 0.9888(8) 0.7868(16) 0.8396(10) 0.0403 1.0000 Uiso
H H8 0.9691 0.6582 0.8422 0.0483 1.0000 Uiso
H H9 1.0515 0.8045 0.8932 0.0483 1.0000 Uiso
C C11 0.9171(8) 0.9095(19) 0.8708(10) 0.0403 1.0000 Uiso
H H10 0.9397 1.0373 0.8752 0.0483 1.0000 Uiso
H H11 0.9116 0.8720 0.9436 0.0483 1.0000 Uiso
C C12 0.8273(8) 0.9177(16) 0.6706(9) 0.0403 1.0000 Uiso
H H12 0.7654 0.8863 0.6188 0.0483 1.0000 Uiso
H H13 0.8428 1.0459 0.6583 0.0483 1.0000 Uiso
C C13 0.4363(7) 0.8818(19) 0.8287(10) 0.0376 1.0000 Uiso
H H14 0.4650 0.8889 0.9054 0.0452 1.0000 Uiso

loop_
_atom_type_symbol
_atom_type_description
_atom_type_scat_source
H Hydrogen 'International Tables Vol C Tables 4.2.6.8 and 6.1.1.4'
C Carbon 'International Tables Vol C Tables 4.2.6.8 and 6.1.1.4'
N Nitrogen 'International Tables Vol C Tables 4.2.6.8 and 6.1.1.4'
O Oxygen 'International Tables Vol C Tables 4.2.6.8 and 6.1.1.4'
Cl Chlorine 'International Tables Vol C Tables 4.2.6.8 and 6.1.1.4'

loop_
_geom_angle_atom_site_label_1
_geom_angle_atom_site_label_2
_geom_angle_atom_site_label_3
_geom_angle
_geom_angle_site_symmetry_1
_geom_angle_site_symmetry_3
Cl1 C5 C1 119.0(9) . .
Cl1 C5 C6 118.9(9) . .
O1 C7 N1 124.5(11) . .
O1 C7 N3 125.2(11) . .
C9 O2 C10 110.4(8) . .
O2 C9 H6 109.13 . .
O2 C9 H7 109.81 . .
O2 C9 C12 110.7(9) . .
O2 C10 H8 108.74 . .
O2 C10 H9 109.41 . .
O2 C10 C11 111.4(10) . .
C2 N1 C7 127.6(9) . .
C2 N1 C8 121.3(9) . .
N1 C2 C4 119.6(10) . .
N1 C2 C13 121.6(10) . .
C7 N1 C8 110.9(9) . .
N1 C7 N3 110.3(10) . .
N1 C8 C3 98.1(9) . .
N1 C8 H4 112.18 . .
N1 C8 H5 112.65 . .
C3 N2 C11 121.9(10) . .
C3 N2 C12 122.7(10) . .
N2 C3 N3 122.4(11) . .
N2 C3 C8 121.9(11) . .
C11 N2 C12 115.2(9) . .
N2 C11 C10 110.3(10) . .
N2 C11 H10 109.23 . .
N2 C11 H11 110.00 . .
N2 C12 C9 109.4(9) . .
N2 C12 H12 109.85 . .
N2 C12 H13 109.20 . .
C3 N3 C7 105.1(10) . .
N3 C3 C8 115.6(11) . .
H1 C1 C4 120.49 . .
H1 C1 C5 120.01 . .
C4 C1 C5 119.3(12) . .
C1 C4 C2 120.9(12) . .
C1 C4 H2 119.58 . .
C1 C5 C6 121.6(11) . .
C4 C2 C13 118.8(11) . .
C2 C4 H2 119.27 . .
C2 C13 C6 120.8(12) . .
C2 C13 H14 119.57 . .
C3 C8 H4 112.24 . .
C3 C8 H5 111.87 . .
C5 C6 H3 120.94 . .
C5 C6 C13 118.1(11) . .
H3 C6 C13 121.00 . .
C6 C13 H14 119.56 . .
H4 C8 H5 109.49 . .
H6 C9 H7 109.45 . .
H6 C9 C12 108.93 . .
H7 C9 C12 108.80 . .
C9 C12 H12 109.95 . .
C9 C12 H13 108.89 . .
H8 C10 H9 109.48 . .
H8 C10 C11 107.79 . .
H9 C10 C11 109.95 . .
C10 C11 H10 108.04 . .
C10 C11 H11 109.81 . .
H10 C11 H11 109.42 . .
H12 C12 H13 109.49 . .

loop_
_geom_bond_atom_site_label_1
_geom_bond_atom_site_label_2
_geom_bond_distance
_geom_bond_site_symmetry_2
Cl1 C5 1.747(4) .
O1 C7 1.235(11) .
O2 C9 1.431(11) .
O2 C10 1.408(13) .
N1 C2 1.430(4) .
N1 C7 1.391(6) .
N1 C8 1.445(12) .
N2 C3 1.343(5) .
N2 C11 1.455(10) .
N2 C12 1.465(13) .
N3 C3 1.322(8) .
N3 C7 1.400(11) .
C1 H1 0.929764 .
C1 C4 1.361(14) .
C1 C5 1.385(14) .
C2 C4 1.393(12) .
C2 C13 1.395(14) .
C3 C8 1.503(9) .
C4 H2 0.930411 .
C5 C6 1.381(11) .
C6 H3 0.931067 .
C6 C13 1.392(14) .
C8 H4 0.979710 .
C8 H5 0.979838 .
C9 H6 0.979596 .
C9 H7 0.980041 .
C9 C12 1.527(18) .
C10 H8 0.979966 .
C10 H9 0.979829 .
C10 C11 1.527(19) .
C11 H10 0.980665 .
C11 H11 0.980585 .
C12 H12 0.980193 .
C12 H13 0.980187 .
C13 H14 0.929868 .

loop_
_geom_torsion_atom_site_label_1
_geom_torsion_atom_site_label_2
_geom_torsion_atom_site_label_3
_geom_torsion_atom_site_label_4
_geom_torsion
_geom_torsion_site_symmetry_1
_geom_torsion_site_symmetry_2
_geom_torsion_site_symmetry_3
_geom_torsion_site_symmetry_4
C10 O2 C9 H6 -177.74 . . . .
C10 O2 C9 H7 -57.77 . . . .
C10 O2 C9 C12 62.4(11) . . . .
C9 O2 C10 H8 57.35 . . . .
C9 O2 C10 H9 176.88 . . . .
C9 O2 C10 C11 -61.3(11) . . . .
C7 N1 C2 C4 -171.8(11) . . . .
C7 N1 C2 C13 9.2(17) . . . .
C8 N1 C2 C4 13.9(16) . . . .
C8 N1 C2 C13 -165.0(11) . . . .
C2 N1 C7 O1 6.4(18) . . . .
C2 N1 C7 N3 -177.1(10) . . . .
C8 N1 C7 O1 -178.9(11) . . . .
C8 N1 C7 N3 -2.3(13) . . . .
C2 N1 C8 C3 176.25(100) . . . .
C2 N1 C8 H4 -65.68 . . . .
C2 N1 C8 H5 58.42 . . . .
C7 N1 C8 C3 1.1(12) . . . .
C7 N1 C8 H4 119.21 . . . .
C7 N1 C8 H5 -116.70 . . . .
C11 N2 C3 N3 -6.7(18) . . . .
C11 N2 C3 C8 175.5(11) . . . .
C12 N2 C3 N3 179.0(11) . . . .
C12 N2 C3 C8 1.2(17) . . . .
C3 N2 C11 C10 136.9(11) . . . .
C3 N2 C11 H10 -104.53 . . . .
C3 N2 C11 H11 15.59 . . . .
C12 N2 C11 C10 -48.4(12) . . . .
C12 N2 C11 H10 70.17 . . . .
C12 N2 C11 H11 -169.72 . . . .
C3 N2 C12 C9 -135.9(11) . . . .
C3 N2 C12 H12 -15.13 . . . .
C3 N2 C12 H13 104.95 . . . .
C11 N2 C12 C9 49.4(12) . . . .
C11 N2 C12 H12 170.23 . . . .
C11 N2 C12 H13 -69.69 . . . .
C7 N3 C3 N2 -179.8(11) . . . .
C7 N3 C3 C8 -1.8(14) . . . .
C3 N3 C7 O1 179.0(12) . . . .
C3 N3 C7 N1 2.5(13) . . . .
H1 C1 C4 C2 -179.20 . . . .
H1 C1 C4 H2 -4.62 . . . .
C5 C1 C4 C2 5.5(19) . . . .
C5 C1 C4 H2 -179.93 . . . .
H1 C1 C5 Cl1 4.23 . . . .
H1 C1 C5 C6 176.17 . . . .
C4 C1 C5 Cl1 179.6(10) . . . .
C4 C1 C5 C6 -8.5(18) . . . .
N1 C2 C4 C1 179.3(11) . . . .
N1 C2 C4 H2 4.73 . . . .
C13 C2 C4 C1 -1.7(18) . . . .
C13 C2 C4 H2 -176.32 . . . .
N1 C2 C13 C6 179.7(11) . . . .
N1 C2 C13 H14 -2.64 . . . .
C4 C2 C13 C6 0.8(18) . . . .
C4 C2 C13 H14 178.43 . . . .
N2 C3 C8 N1 178.4(11) . . . .
N2 C3 C8 H4 60.39 . . . .
N2 C3 C8 H5 -63.15 . . . .
N3 C3 C8 N1 0.5(13) . . . .
N3 C3 C8 H4 -117.57 . . . .
N3 C3 C8 H5 118.89 . . . .
Cl1 C5 C6 H3 -1.63 . . . .
Cl1 C5 C6 C13 179.4(9) . . . .
C1 C5 C6 H3 -173.58 . . . .
C1 C5 C6 C13 7.4(18) . . . .
C5 C6 C13 C2 -3.6(18) . . . .
C5 C6 C13 H14 178.78 . . . .
H3 C6 C13 C2 177.48 . . . .
H3 C6 C13 H14 -0.19 . . . .
O2 C9 C12 N2 -54.9(11) . . . .
O2 C9 C12 H12 -175.62 . . . .
O2 C9 C12 H13 64.43 . . . .
H6 C9 C12 N2 -174.87 . . . .
H6 C9 C12 H12 64.39 . . . .
H6 C9 C12 H13 -55.56 . . . .
H7 C9 C12 N2 65.89 . . . .
H7 C9 C12 H12 -54.86 . . . .
H7 C9 C12 H13 -174.81 . . . .
O2 C10 C11 N2 53.3(12) . . . .
O2 C10 C11 H10 -66.02 . . . .
O2 C10 C11 H11 174.71 . . . .
H8 C10 C11 N2 -65.92 . . . .
H8 C10 C11 H10 174.74 . . . .
H8 C10 C11 H11 55.47 . . . .
H9 C10 C11 N2 174.79 . . . .
H9 C10 C11 H10 55.46 . . . .
H9 C10 C11 H11 -63.81 . . . .
